data_2213059
loop_
_publ_author_name
'Chao Qin'

_publ_section_title
\m-Oxalato-\k^2^<i>O</i>^1^,<i>O</i>^2^:\k^2^<i>O</i>^1'^,<i>O</i>^2'^-bis[(3,5-dicarboxybenzoato-\k^2^<i>O</i>^1^,<i>O</i>^1'^)(1,10-phenanthroline-\k^2^<i>N</i>,<i>N</i>')copper(II)]
_journal_coeditor_code XU2200
_journal_issue 4
_journal_name_full 'Acta Crystallographica Section E'
_journal_page_first m1006
_journal_page_last m1007
_journal_paper_doi 10.1107/S1600536807009828
_journal_volume 63
_journal_year 2007
_chemical_formula_iupac '[Cu2 (C9 H5 O6)2 (C2 O4) (C12 H8 N2)2]'
_chemical_formula_moiety 'C44 H26 Cu2 N4 O16'
_chemical_formula_sum 'C44 H26 Cu2 N4 O16'
_chemical_formula_weight 993.77
_chemical_name_systematic
;
\m-Oxalato-\k^2^O^1^,O^2^:\k^2^O^1'^,O^2'^-bis[(3,5-dicarboxybenzoato-
\k^2^O^1^,O^1'^)(1,10-phenanthroline-\k^2^N,N')copper(II)]
;
_space_group_IT_number 2
_symmetry_cell_setting triclinic
_symmetry_space_group_name_Hall '-P 1'
_symmetry_space_group_name_H-M 'P -1'
_atom_sites_solution_hydrogens geom
_atom_sites_solution_primary direct
_atom_sites_solution_secondary difmap
_cell_angle_alpha 85.72(3)
_cell_angle_beta 86.43(3)
_cell_angle_gamma 68.46(3)
_cell_formula_units_Z 1
_cell_length_a 8.3514(17)
_cell_length_b 9.0308(18)
_cell_length_c 13.794(3)
_cell_measurement_reflns_used 9501
_cell_measurement_temperature 298(2)
_cell_measurement_theta_max 27.4
_cell_measurement_theta_min 3.0
_cell_volume 964.3(4)
_computing_cell_refinement PROCESS-AUTO
_computing_data_collection 'PROCESS-AUTO (Rigaku, 1998)'
_computing_data_reduction PROCESS-AUTO
_computing_molecular_graphics SHELXTL
_computing_publication_material SHELXTL
_computing_structure_refinement SHELXTL
_computing_structure_solution 'SHELXTL (Bruker 1998)'
_diffrn_ambient_temperature 298(2)
_diffrn_detector_area_resol_mean 10.00
_diffrn_measured_fraction_theta_full 0.99
_diffrn_measured_fraction_theta_max 0.99
_diffrn_measurement_device_type 'Rigaku R-AXIS RAPID'
_diffrn_measurement_method \w
_diffrn_radiation_monochromator graphite
_diffrn_radiation_source 'fine-focus sealed tube'
_diffrn_radiation_type MoK\a
_diffrn_radiation_wavelength 0.71073
_diffrn_reflns_av_R_equivalents 0.052
_diffrn_reflns_av_sigmaI/netI 0.070
_diffrn_reflns_limit_h_max 10
_diffrn_reflns_limit_h_min -10
_diffrn_reflns_limit_k_max 11
_diffrn_reflns_limit_k_min -10
_diffrn_reflns_limit_l_max 17
_diffrn_reflns_limit_l_min -17
_diffrn_reflns_number 9501
_diffrn_reflns_theta_full 27.5
_diffrn_reflns_theta_max 27.5
_diffrn_reflns_theta_min 3.0
_diffrn_standards_number 0
_exptl_absorpt_coefficient_mu 1.191
_exptl_absorpt_correction_T_max 0.796
_exptl_absorpt_correction_T_min 0.731
_exptl_absorpt_correction_type multi-scan
_exptl_absorpt_process_details '(ABSCOR; Higashi, 1995)'
_exptl_crystal_colour blue
_exptl_crystal_density_diffrn 1.711
_exptl_crystal_density_method 'not measured'
_exptl_crystal_description block
_exptl_crystal_F_000 504
_exptl_crystal_size_max 0.28
_exptl_crystal_size_mid 0.25
_exptl_crystal_size_min 0.20
_refine_diff_density_max 0.49
_refine_diff_density_min -0.43
_refine_ls_extinction_method none
_refine_ls_goodness_of_fit_ref 1.027
_refine_ls_hydrogen_treatment constr
_refine_ls_matrix_type full
_refine_ls_number_parameters 298
_refine_ls_number_reflns 4349
_refine_ls_number_restraints 0
_refine_ls_restrained_S_all 1.027
_refine_ls_R_factor_all 0.081
_refine_ls_R_factor_gt 0.052
_refine_ls_shift/su_max 0.000
_refine_ls_shift/su_mean 0.000
_refine_ls_structure_factor_coef Fsqd
_refine_ls_weighting_details 'calc w = 1/[\s^2^(Fo^2^)+(0.0636P)^2^+0.3063P] where P=(Fo^2^+2Fc^2^)/3'
_refine_ls_weighting_scheme calc
_refine_ls_wR_factor_gt 0.117
_refine_ls_wR_factor_ref 0.133
_reflns_number_gt 3096
_reflns_number_total 4349
_reflns_threshold_expression I>2\s(I)
_cod_data_source_file xu2200.cif
_cod_data_source_block I
_cod_depositor_comments
;
The following automatic conversions were performed:
'_symmetry_cell_setting' value 'Triclinic' changed to 'triclinic'
according to '/home/saulius/struct/CIF-dictionaries/cif_core.dic'
dictionary named 'cif_core.dic' version 2.4.1 from 2010-06-29.

Automatic conversion script
Id: cif_fix_enum 1527 2010-12-29 10:47:43Z saulius 

The following automatic conversions were performed:

'_symmetry_cell_setting' value 'Triclinic' changed to 'triclinic'
according to /home/saulius/struct/CIF-dictionaries/cif_core.dic
dictionary named 'cif_core.dic' version 2.4.1 from 2010-06-29.

Automatic conversion script
Id: cif_fix_values 1715 2011-07-08 13:25:40Z adriana 
;
_cod_database_code 2213059
_cod_database_fobs_code 2213059

loop_
_symmetry_equiv_pos_as_xyz
'x, y, z'
'-x, -y, -z'

loop_
_atom_site_type_symbol
_atom_site_label
_atom_site_fract_x
_atom_site_fract_y
_atom_site_fract_z
_atom_site_U_iso_or_equiv
_atom_site_adp_type
_atom_site_calc_flag
_atom_site_refinement_flags
_atom_site_occupancy
Cu Cu1 0.30029(6) 0.20138(5) 0.36784(3) 0.03037(15) Uani d . 1
C C1 0.5644(4) 0.1076(4) 0.1034(2) 0.0273(7) Uani d . 1
C C2 0.5934(5) 0.2162(4) 0.0347(2) 0.0304(7) Uani d . 1
H H2A 0.5313 0.3247 0.0395 0.037 Uiso calc R 1
C C3 0.7146(5) 0.1640(4) -0.0409(2) 0.0312(8) Uani d . 1
C C4 0.8060(5) 0.0024(4) -0.0473(2) 0.0328(8) Uani d . 1
H H4A 0.8883 -0.0330 -0.0974 0.039 Uiso calc R 1
C C5 0.7765(5) -0.1070(4) 0.0199(3) 0.0315(8) Uani d . 1
C C6 0.6557(5) -0.0545(4) 0.0961(2) 0.0292(7) Uani d . 1
H H6A 0.6362 -0.1276 0.1419 0.035 Uiso calc R 1
C C7 0.4426(4) 0.1668(4) 0.1895(2) 0.0292(7) Uani d . 1
C C8 0.7478(5) 0.2787(4) -0.1150(3) 0.0399(9) Uani d . 1
C C9 0.8742(5) -0.2804(4) 0.0115(3) 0.0382(9) Uani d . 1
C C10 0.0084(6) 0.1403(5) 0.2904(3) 0.0431(9) Uani d . 1
H H10A 0.0814 0.0344 0.2868 0.052 Uiso calc R 1
C C11 -0.1587(6) 0.1846(6) 0.2613(3) 0.0534(11) Uani d . 1
H H11A -0.1975 0.1090 0.2397 0.064 Uiso calc R 1
C C12 -0.2662(6) 0.3398(6) 0.2645(3) 0.0554(12) Uani d . 1
H H12A -0.3787 0.3707 0.2445 0.066 Uiso calc R 1
C C13 -0.2077(5) 0.4534(5) 0.2981(3) 0.0440(10) Uani d . 1
C C14 -0.3076(6) 0.6198(6) 0.3040(3) 0.0567(13) Uani d . 1
H H14A -0.4207 0.6595 0.2841 0.068 Uiso calc R 1
C C15 -0.2404(6) 0.7205(5) 0.3380(3) 0.0546(12) Uani d . 1
H H15A -0.3075 0.8284 0.3395 0.066 Uiso calc R 1
C C16 -0.0681(5) 0.6644(4) 0.3716(3) 0.0412(9) Uani d . 1
C C17 0.0110(7) 0.7588(5) 0.4110(3) 0.0513(12) Uani d . 1
H H17A -0.0497 0.8672 0.4171 0.062 Uiso calc R 1
C C18 0.1746(7) 0.6917(5) 0.4400(3) 0.0521(11) Uani d . 1
H H18A 0.2274 0.7545 0.4648 0.063 Uiso calc R 1
C C19 0.2646(6) 0.5290(5) 0.4328(3) 0.0448(10) Uani d . 1
H H19A 0.3767 0.4845 0.4541 0.054 Uiso calc R 1
C C20 0.0310(5) 0.5025(4) 0.3663(2) 0.0319(8) Uani d . 1
C C21 -0.0385(5) 0.3968(4) 0.3270(2) 0.0320(8) Uani d . 1
C C22 0.5607(4) 0.0486(4) 0.4926(2) 0.0290(7) Uani d . 1
N N1 0.0684(4) 0.2427(3) 0.3232(2) 0.0315(6) Uani d . 1
N N2 0.1951(4) 0.4349(3) 0.3963(2) 0.0328(7) Uani d . 1
O O1 0.8310(4) -0.3746(3) 0.0701(2) 0.0579(9) Uani d . 1
H H1 0.8914 -0.4652 0.0489 0.0579 Uiso d R 1
O O2 0.9932(4) -0.3228(3) -0.0527(2) 0.0549(8) Uani d . 1
O O3 0.8481(6) 0.2420(4) -0.1819(3) 0.0813(13) Uani d . 1
O O4 0.6563(5) 0.4266(3) -0.0967(2) 0.0683(11) Uani d . 1
H H2 0.6733 0.4799 -0.1471 0.0683 Uiso d R 1
O O5 0.3601(4) 0.3113(3) 0.19549(19) 0.0437(7) Uani d . 1
O O6 0.4343(3) 0.0643(3) 0.25552(17) 0.0372(6) Uani d . 1
O O7 0.5112(3) 0.1702(3) 0.43430(18) 0.0363(6) Uani d . 1
O O8 0.6940(3) 0.0017(3) 0.53852(17) 0.0336(6) Uani d . 1

loop_
_atom_site_aniso_label
_atom_site_aniso_U_11
_atom_site_aniso_U_22
_atom_site_aniso_U_33
_atom_site_aniso_U_12
_atom_site_aniso_U_13
_atom_site_aniso_U_23
Cu1 0.0282(3) 0.0267(2) 0.0353(2) -0.00882(18) -0.00134(17) -0.00178(17)
C1 0.0291(19) 0.0229(16) 0.0285(16) -0.0075(14) -0.0028(13) -0.0028(13)
C2 0.0314(19) 0.0194(16) 0.0355(18) -0.0034(14) -0.0011(14) -0.0022(14)
C3 0.035(2) 0.0246(17) 0.0336(17) -0.0103(15) 0.0027(15) -0.0009(14)
C4 0.034(2) 0.0258(17) 0.0343(18) -0.0069(15) 0.0057(15) -0.0052(15)
C5 0.032(2) 0.0214(17) 0.0365(18) -0.0041(15) -0.0040(14) -0.0037(14)
C6 0.033(2) 0.0227(16) 0.0321(17) -0.0108(15) -0.0035(14) 0.0007(14)
C7 0.0273(19) 0.0229(16) 0.0367(18) -0.0085(14) 0.0009(14) -0.0034(14)
C8 0.049(3) 0.0242(18) 0.041(2) -0.0080(17) 0.0054(18) -0.0012(16)
C9 0.047(2) 0.0242(18) 0.039(2) -0.0083(17) 0.0041(17) -0.0036(16)
C10 0.047(3) 0.046(2) 0.042(2) -0.023(2) -0.0046(18) -0.0016(18)
C11 0.052(3) 0.062(3) 0.057(3) -0.032(2) -0.017(2) -0.002(2)
C12 0.038(3) 0.076(3) 0.056(3) -0.025(2) -0.014(2) 0.008(2)
C13 0.035(2) 0.056(3) 0.0343(19) -0.010(2) -0.0019(16) 0.0060(19)
C14 0.039(3) 0.062(3) 0.048(2) 0.004(2) -0.0043(19) 0.010(2)
C15 0.055(3) 0.042(2) 0.043(2) 0.008(2) 0.007(2) 0.008(2)
C16 0.050(3) 0.0291(18) 0.0320(18) -0.0023(18) 0.0092(17) 0.0034(16)
C17 0.076(4) 0.0269(19) 0.048(2) -0.018(2) 0.019(2) -0.0061(18)
C18 0.071(3) 0.037(2) 0.054(2) -0.026(2) 0.012(2) -0.0129(19)
C19 0.049(3) 0.045(2) 0.047(2) -0.024(2) 0.0012(19) -0.0083(19)
C20 0.035(2) 0.0297(18) 0.0266(16) -0.0078(16) 0.0049(14) 0.0026(14)
C21 0.0294(19) 0.0329(18) 0.0291(16) -0.0076(15) 0.0015(14) 0.0036(15)
C22 0.0255(18) 0.0279(17) 0.0344(17) -0.0104(15) 0.0049(14) -0.0080(14)
N1 0.0333(17) 0.0326(16) 0.0325(14) -0.0166(14) 0.0008(12) -0.0021(12)
N2 0.0374(18) 0.0286(15) 0.0337(15) -0.0137(13) 0.0019(13) -0.0035(13)
O1 0.075(2) 0.0204(13) 0.0632(19) -0.0049(14) 0.0282(16) -0.0019(13)
O2 0.061(2) 0.0277(14) 0.0609(18) -0.0025(14) 0.0240(16) -0.0040(13)
O3 0.119(3) 0.0393(17) 0.068(2) -0.016(2) 0.057(2) -0.0064(16)
O4 0.090(3) 0.0228(14) 0.070(2) -0.0039(15) 0.0415(19) 0.0067(14)
O5 0.0512(18) 0.0231(13) 0.0477(15) -0.0063(12) 0.0191(13) -0.0003(11)
O6 0.0422(16) 0.0265(12) 0.0342(13) -0.0040(11) 0.0052(11) 0.0022(11)
O7 0.0323(14) 0.0322(13) 0.0473(14) -0.0163(11) -0.0077(11) 0.0098(12)
O8 0.0302(14) 0.0339(13) 0.0395(13) -0.0155(11) -0.0078(11) 0.0052(11)

loop_
_atom_type_symbol
_atom_type_description
_atom_type_scat_dispersion_real
_atom_type_scat_dispersion_imag
_atom_type_scat_source
C C 0.0033 0.0016 'International Tables Vol C Tables 4.2.6.8 and 6.1.1.4'
H H 0.0000 0.0000 'International Tables Vol C Tables 4.2.6.8 and 6.1.1.4'
N N 0.0061 0.0033 'International Tables Vol C Tables 4.2.6.8 and 6.1.1.4'
O O 0.0106 0.0060 'International Tables Vol C Tables 4.2.6.8 and 6.1.1.4'
Cu Cu 0.3201 1.2651 'International Tables Vol C Tables 4.2.6.8 and 6.1.1.4'

loop_
_geom_angle_atom_site_label_1
_geom_angle_atom_site_label_2
_geom_angle_atom_site_label_3
_geom_angle_site_symmetry_3
_geom_angle
O7 Cu1 N1 . 170.03(11)
O7 Cu1 N2 . 92.88(12)
N1 Cu1 N2 . 82.36(13)
O7 Cu1 O6 . 92.50(11)
N1 Cu1 O6 . 96.89(12)
N2 Cu1 O6 . 138.17(10)
O7 Cu1 O8 2_656 82.00(10)
N1 Cu1 O8 2_656 94.04(11)
N2 Cu1 O8 2_656 128.27(11)
O6 Cu1 O8 2_656 93.57(10)
C2 C1 C6 . 120.0(3)
C2 C1 C7 . 119.8(3)
C6 C1 C7 . 120.1(3)
C1 C2 C3 . 120.4(3)
C1 C2 H2A . 119.8
C3 C2 H2A . 119.8
C4 C3 C2 . 119.3(3)
C4 C3 C8 . 119.5(3)
C2 C3 C8 . 121.2(3)
C5 C4 C3 . 120.8(3)
C5 C4 H4A . 119.6
C3 C4 H4A . 119.6
C4 C5 C6 . 119.9(3)
C4 C5 C9 . 120.2(3)
C6 C5 C9 . 119.9(3)
C1 C6 C5 . 119.6(3)
C1 C6 H6A . 120.2
C5 C6 H6A . 120.2
O5 C7 O6 . 122.5(3)
O5 C7 C1 . 120.0(3)
O6 C7 C1 . 117.5(3)
O3 C8 O4 . 123.4(3)
O3 C8 C3 . 124.6(4)
O4 C8 C3 . 112.1(3)
O2 C9 O1 . 124.8(3)
O2 C9 C5 . 118.2(3)
O1 C9 C5 . 117.0(3)
N1 C10 C11 . 122.5(4)
N1 C10 H10A . 118.8
C11 C10 H10A . 118.8
C12 C11 C10 . 119.5(4)
C12 C11 H11A . 120.3
C10 C11 H11A . 120.3
C11 C12 C13 . 120.1(4)
C11 C12 H12A . 119.9
C13 C12 H12A . 119.9
C21 C13 C12 . 116.1(4)
C21 C13 C14 . 118.5(4)
C12 C13 C14 . 125.3(4)
C15 C14 C13 . 121.2(4)
C15 C14 H14A . 119.4
C13 C14 H14A . 119.4
C14 C15 C16 . 121.5(4)
C14 C15 H15A . 119.3
C16 C15 H15A . 119.3
C20 C16 C17 . 116.4(4)
C20 C16 C15 . 118.0(4)
C17 C16 C15 . 125.6(4)
C18 C17 C16 . 119.9(4)
C18 C17 H17A . 120.0
C16 C17 H17A . 120.0
C17 C18 C19 . 120.2(4)
C17 C18 H18A . 119.9
C19 C18 H18A . 119.9
N2 C19 C18 . 122.0(4)
N2 C19 H19A . 119.0
C18 C19 H19A . 119.0
N2 C20 C16 . 123.6(4)
N2 C20 C21 . 116.0(3)
C16 C20 C21 . 120.4(4)
N1 C21 C13 . 123.6(4)
N1 C21 C20 . 116.1(3)
C13 C21 C20 . 120.3(4)
O8 C22 O7 . 126.0(3)
O8 C22 C22 2_656 117.9(4)
O7 C22 C22 2_656 116.1(4)
C10 N1 C21 . 118.2(3)
C10 N1 Cu1 . 128.1(3)
C21 N1 Cu1 . 113.7(2)
C19 N2 C20 . 117.8(3)
C19 N2 Cu1 . 130.3(3)
C20 N2 Cu1 . 111.7(2)
C9 O1 H1 . 102.4
C8 O4 H2 . 104.0
C7 O6 Cu1 . 103.3(2)
C22 O7 Cu1 . 114.9(2)
C22 O8 Cu1 2_656 108.8(2)

loop_
_geom_bond_atom_site_label_1
_geom_bond_atom_site_label_2
_geom_bond_site_symmetry_2
_geom_bond_distance
_geom_bond_publ_flag
Cu1 N1 . 1.963(3) y
Cu1 N2 . 2.023(3) y
Cu1 O5 . 2.598(3) y
Cu1 O6 . 2.059(3) y
Cu1 O7 . 1.955(3) y
Cu1 O8 2_656 2.150(2) y
C1 C2 . 1.387(5) ?
C1 C6 . 1.388(5) ?
C1 C7 . 1.510(5) ?
C2 C3 . 1.388(5) ?
C2 H2A . 0.9300 ?
C3 C4 . 1.383(5) ?
C3 C8 . 1.487(5) ?
C4 C5 . 1.382(5) ?
C4 H4A . 0.9300 ?
C5 C6 . 1.392(5) ?
C5 C9 . 1.486(5) ?
C6 H6A . 0.9300 ?
C7 O5 . 1.239(4) ?
C7 O6 . 1.266(4) ?
C8 O3 . 1.186(5) ?
C8 O4 . 1.307(4) ?
C9 O2 . 1.257(5) ?
C9 O1 . 1.262(4) ?
C10 N1 . 1.319(5) ?
C10 C11 . 1.380(6) ?
C10 H10A . 0.9300 ?
C11 C12 . 1.361(7) ?
C11 H11A . 0.9300 ?
C12 C13 . 1.405(6) ?
C12 H12A . 0.9300 ?
C13 C21 . 1.388(5) ?
C13 C14 . 1.432(6) ?
C14 C15 . 1.353(7) ?
C14 H14A . 0.9300 ?
C15 C16 . 1.434(6) ?
C15 H15A . 0.9300 ?
C16 C20 . 1.396(5) ?
C16 C17 . 1.409(6) ?
C17 C18 . 1.348(7) ?
C17 H17A . 0.9300 ?
C18 C19 . 1.391(6) ?
C18 H18A . 0.9300 ?
C19 N2 . 1.333(5) ?
C19 H19A . 0.9300 ?
C20 N2 . 1.356(5) ?
C20 C21 . 1.437(5) ?
C21 N1 . 1.353(5) ?
C22 O8 . 1.234(4) ?
C22 O7 . 1.265(4) ?
C22 C22 2_656 1.563(6) ?
O1 H1 . 0.8500 ?
O4 H2 . 0.8501 ?
O8 Cu1 2_656 2.150(2) ?
